data_4513949
loop_
_publ_author_name
'Lu, Zhiyao'
'Williams, Travis J.'

_publ_section_title
;
 Di(carbene)-Supported Nickel Systems for CO2Reduction Under Ambient
 Conditions
;
_journal_issue 10
_journal_name_full 'ACS Catalysis'
_journal_page_first 6670
_journal_paper_doi 10.1021/acscatal.6b02101
_journal_volume 6
_journal_year 2016
_chemical_formula_moiety 'C58 H66 N8 Ni3 O4, C H2 Cl2'
_chemical_formula_sum 'C59 H68 Cl2 N8 Ni3 O4'
_chemical_formula_weight 1200.24
_space_group_crystal_system monoclinic
_space_group_IT_number 14
_space_group_name_Hall '-P 2ybc'
_space_group_name_H-M_alt 'P 1 21/c 1'
_symmetry_space_group_name_Hall '-P 2ybc'
_symmetry_space_group_name_H-M 'P 1 21/c 1'
_atom_sites_solution_hydrogens geom
_cell_angle_alpha 90
_cell_angle_beta 109.9220(10)
_cell_angle_gamma 90
_cell_formula_units_Z 4
_cell_length_a 22.9867(14)
_cell_length_b 8.2956(5)
_cell_length_c 32.6131(19)
_cell_measurement_reflns_used 9862
_cell_measurement_temperature 100.(2)
_cell_measurement_theta_max 30.5168
_cell_measurement_theta_min 2.6298
_cell_volume 5846.8(6)
_computing_cell_refinement 'APEX2 v2014.11-0 (Bruker AXS, 2014)'
_computing_data_collection 'Bruker Instrument Service v2012.12.0.3 (Bruker AXS, 2012)'
_computing_data_reduction 'SAINT V8.34A (Bruker AXS, 2013)'
_computing_publication_material 'SHELXTL XT 2014/4 (Bruker AXS, 2014)'
_computing_structure_refinement 'SHELXL-2014/6 (Sheldrick, 2014)'
_computing_structure_solution 'SHELXTL XT 2014/4 (Bruker AXS, 2014)'
_diffrn_ambient_temperature 100.(2)
_diffrn_detector_area_resol_mean 8.3333
_diffrn_measured_fraction_theta_full 0.996
_diffrn_measured_fraction_theta_max 0.996
_diffrn_measurement_device_type 'Bruker APEX II CCD'
_diffrn_measurement_method 'omega- and phi-scans'
_diffrn_radiation_monochromator 'TRIUMPH curved-crystal'
_diffrn_radiation_type 'MoK\a '
_diffrn_radiation_wavelength 0.71073
_diffrn_reflns_av_R_equivalents 0.0587
_diffrn_reflns_av_unetI/netI 0.0394
_diffrn_reflns_limit_h_max 32
_diffrn_reflns_limit_h_min -32
_diffrn_reflns_limit_k_max 11
_diffrn_reflns_limit_k_min -11
_diffrn_reflns_limit_l_max 46
_diffrn_reflns_limit_l_min -46
_diffrn_reflns_number 141899
_diffrn_reflns_theta_full 30.54
_diffrn_reflns_theta_max 30.54
_diffrn_reflns_theta_min 1.33
_diffrn_source 'fine-focus tube'
_exptl_absorpt_coefficient_mu 1.100
_exptl_absorpt_correction_T_max 0.87
_exptl_absorpt_correction_T_min 0.71
_exptl_absorpt_correction_type multi-scan
_exptl_absorpt_process_details 'SADABS 2014/5 (Bruker AXS, 2014)'
_exptl_crystal_colour 'clear pale orange'
_exptl_crystal_density_diffrn 1.364
_exptl_crystal_density_method 'not measured'
_exptl_crystal_description prism
_exptl_crystal_F_000 2512
_exptl_crystal_size_max 0.753
_exptl_crystal_size_mid 0.302
_exptl_crystal_size_min 0.126
_refine_diff_density_max 0.874
_refine_diff_density_min -1.156
_refine_ls_extinction_method none
_refine_ls_goodness_of_fit_ref 1.030
_refine_ls_hydrogen_treatment constr
_refine_ls_matrix_type full
_refine_ls_number_parameters 704
_refine_ls_number_reflns 17841
_refine_ls_number_restraints 0
_refine_ls_restrained_S_all 1.030
_refine_ls_R_factor_all 0.0783
_refine_ls_R_factor_gt 0.0486
_refine_ls_shift/su_max 0.007
_refine_ls_shift/su_mean 0.000
_refine_ls_structure_factor_coef Fsqd
_refine_ls_weighting_details 'w=1/[\s^2^(Fo^2^)+(0.0509P)^2^+10.2519P] where P=(Fo^2^+2Fc^2^)/3'
_refine_ls_weighting_scheme calc
_refine_ls_wR_factor_gt 0.1171
_refine_ls_wR_factor_ref 0.1316
_reflns_number_gt 12343
_reflns_number_total 17841
_reflns_threshold_expression 'I > 2\s(I)'
_cod_data_source_file cs6b02101_si_003.cif
_cod_data_source_block C59H68Cl2N8Ni3O4
_cod_depositor_comments 'Adding full bibliography for 4513948--4513950.cif.'
_cod_database_code 4513949

loop_
_space_group_symop_operation_xyz
'x, y, z'
'-x, y+1/2, -z+1/2'
'-x, -y, -z'
'x, -y-1/2, z-1/2'

loop_
_atom_site_type_symbol
_atom_site_label
_atom_site_fract_x
_atom_site_fract_y
_atom_site_fract_z
_atom_site_U_iso_or_equiv
_atom_site_adp_type
_atom_site_calc_flag
_atom_site_refinement_flags_adp
_atom_site_refinement_flags_occupancy
_atom_site_refinement_flags_posn
_atom_site_occupancy
C C1 0.60630(11) 0.9296(3) 0.47321(8) 0.0196(5) Uani d . . . 1
H H1 0.5868 0.9609 0.4437 0.024 Uiso calc U . R 1
C C2 0.66544(11) 0.8785(3) 0.49136(8) 0.0201(5) Uani d . . . 1
H H2 0.695 0.866 0.4771 0.024 Uiso calc U . R 1
C C3 0.62050(10) 0.8777(3) 0.54313(7) 0.0120(4) Uani d . . . 1
C C4 0.73277(10) 0.7976(3) 0.56536(8) 0.0149(4) Uani d . . . 1
C C5 0.78079(11) 0.9115(3) 0.58019(8) 0.0179(5) Uani d . . . 1
C C6 0.83709(11) 0.8595(3) 0.60980(9) 0.0206(5) Uani d . . . 1
H H6 0.8699 0.9348 0.6206 0.025 Uiso calc U . R 1
C C7 0.84652(11) 0.7002(3) 0.62406(9) 0.0222(5) Uani d . . . 1
C C8 0.79899(12) 0.5906(3) 0.60725(9) 0.0214(5) Uani d . . . 1
H H8 0.8056 0.481 0.616 0.026 Uiso calc U . R 1
C C9 0.74146(11) 0.6365(3) 0.57769(8) 0.0182(5) Uani d . . . 1
C C10 0.77122(13) 1.0831(3) 0.56472(10) 0.0275(6) Uani d . . . 1
H H10A 0.8051 1.1499 0.5834 0.041 Uiso calc U . R 1
H H10B 0.7317 1.1226 0.5661 0.041 Uiso calc U . R 1
H H10C 0.7706 1.0888 0.5346 0.041 Uiso calc U . R 1
C C11 0.90768(13) 0.6490(4) 0.65739(10) 0.0341(7) Uani d . . . 1
H H11A 0.9057 0.5348 0.6644 0.051 Uiso calc U . R 1
H H11B 0.916 0.7137 0.6839 0.051 Uiso calc U . R 1
H H11C 0.9409 0.6654 0.6454 0.051 Uiso calc U . R 1
C C12 0.69095(13) 0.5158(4) 0.55884(12) 0.0345(7) Uani d . . . 1
H H12A 0.6535 0.551 0.5642 0.052 Uiso calc U . R 1
H H12B 0.704 0.4107 0.5726 0.052 Uiso calc U . R 1
H H12C 0.6823 0.5066 0.5274 0.052 Uiso calc U . R 1
C C13 0.70250(11) 1.0363(3) 0.66064(8) 0.0177(5) Uani d . . . 1
C C14 0.76270(13) 1.1273(4) 0.67231(10) 0.0299(6) Uani d . . . 1
H H14A 0.7949 1.0562 0.6691 0.045 Uiso calc U . R 1
H H14B 0.7748 1.1645 0.7026 0.045 Uiso calc U . R 1
H H14C 0.7576 1.2203 0.6529 0.045 Uiso calc U . R 1
C C15 0.67497(12) 1.0150(3) 0.69261(8) 0.0191(5) Uani d . . . 1
H H15 0.6958 1.0558 0.7211 0.023 Uiso calc U . R 1
C C16 0.61837(12) 0.9368(3) 0.68459(8) 0.0184(5) Uani d . . . 1
C C17 0.59089(15) 0.9278(4) 0.72042(9) 0.0314(7) Uani d . . . 1
H H17A 0.5527 0.9912 0.7122 0.047 Uiso calc U . R 1
H H17B 0.6205 0.971 0.7475 0.047 Uiso calc U . R 1
H H17C 0.5816 0.8152 0.7249 0.047 Uiso calc U . R 1
C C18 0.43884(11) 0.7101(3) 0.51569(7) 0.0164(5) Uani d . . . 1
H H18 0.4042 0.7195 0.4896 0.02 Uiso calc U . R 1
C C19 0.44690(11) 0.5952(3) 0.54659(8) 0.0176(5) Uani d . . . 1
H H19 0.4195 0.5089 0.5462 0.021 Uiso calc U . R 1
C C20 0.52939(10) 0.7629(3) 0.56716(7) 0.0116(4) Uani d . . . 1
C C21 0.51966(11) 0.5568(3) 0.62153(7) 0.0145(4) Uani d . . . 1
C C22 0.55933(12) 0.4248(3) 0.63257(8) 0.0200(5) Uani d . . . 1
C C23 0.57630(13) 0.3669(3) 0.67552(9) 0.0242(6) Uani d . . . 1
H H23 0.6048 0.28 0.6841 0.029 Uiso calc U . R 1
C C24 0.55296(12) 0.4320(3) 0.70564(8) 0.0214(5) Uani d . . . 1
C C25 0.50974(12) 0.5559(3) 0.69239(8) 0.0196(5) Uani d . . . 1
H H25 0.4914 0.597 0.7123 0.023 Uiso calc U . R 1
C C26 0.49286(11) 0.6208(3) 0.65073(8) 0.0158(4) Uani d . . . 1
C C27 0.58140(18) 0.3402(4) 0.59994(11) 0.0401(8) Uani d . . . 1
H H27A 0.5627 0.2328 0.594 0.06 Uiso calc U . R 1
H H27B 0.6266 0.3299 0.6117 0.06 Uiso calc U . R 1
H H27C 0.5694 0.4027 0.5728 0.06 Uiso calc U . R 1
C C28 0.57341(15) 0.3720(4) 0.75227(9) 0.0331(7) Uani d . . . 1
H H28A 0.5935 0.2668 0.7541 0.05 Uiso calc U . R 1
H H28B 0.5373 0.3615 0.7615 0.05 Uiso calc U . R 1
H H28C 0.6027 0.4489 0.7713 0.05 Uiso calc U . R 1
C C29 0.44820(12) 0.7601(3) 0.63756(9) 0.0220(5) Uani d . . . 1
H H29A 0.4285 0.7758 0.6596 0.033 Uiso calc U . R 1
H H29B 0.4165 0.7368 0.6093 0.033 Uiso calc U . R 1
H H29C 0.4706 0.8582 0.6352 0.033 Uiso calc U . R 1
C C30 0.10075(11) 0.3885(3) 0.47140(8) 0.0174(5) Uani d . . . 1
H H30 0.0805 0.4108 0.4413 0.021 Uiso calc U . R 1
C C31 0.15978(11) 0.3358(3) 0.48978(8) 0.0188(5) Uani d . . . 1
H H31 0.1884 0.3137 0.4753 0.023 Uiso calc U . R 1
C C32 0.11713(10) 0.3608(3) 0.54243(7) 0.0124(4) Uani d . . . 1
C C33 0.23058(10) 0.2893(3) 0.56498(8) 0.0155(4) Uani d . . . 1
C C34 0.27563(11) 0.4097(3) 0.57206(8) 0.0171(5) Uani d . . . 1
C C35 0.33517(11) 0.3765(3) 0.60056(8) 0.0195(5) Uani d . . . 1
H H35 0.3663 0.457 0.6056 0.023 Uiso calc U . R 1
C C36 0.35023(11) 0.2290(3) 0.62174(8) 0.0204(5) Uani d . . . 1
C C37 0.30431(12) 0.1133(3) 0.61433(9) 0.0233(5) Uani d . . . 1
H H37 0.3142 0.0126 0.6289 0.028 Uiso calc U . R 1
C C38 0.24378(11) 0.1403(3) 0.58597(9) 0.0195(5) Uani d . . . 1
C C39 0.26005(13) 0.5731(3) 0.55115(10) 0.0278(6) Uani d . . . 1
H H39A 0.2953 0.646 0.5635 0.042 Uiso calc U . R 1
H H39B 0.2238 0.6165 0.5567 0.042 Uiso calc U . R 1
H H39C 0.251 0.5633 0.5196 0.042 Uiso calc U . R 1
C C40 0.41520(12) 0.1985(4) 0.65268(10) 0.0308(7) Uani d . . . 1
H H40A 0.4226 0.2625 0.6792 0.046 Uiso calc U . R 1
H H40B 0.445 0.2294 0.6386 0.046 Uiso calc U . R 1
H H40C 0.4201 0.0838 0.6602 0.046 Uiso calc U . R 1
C C41 0.19491(13) 0.0136(3) 0.57911(11) 0.0315(7) Uani d . . . 1
H H41A 0.1683 0.0409 0.5961 0.047 Uiso calc U . R 1
H H41B 0.2146 -0.0911 0.5887 0.047 Uiso calc U . R 1
H H41C 0.1699 0.0081 0.5481 0.047 Uiso calc U . R 1
C C42 0.26641(13) 0.6105(4) 0.66831(9) 0.0304(6) Uani d . . . 1
H H42A 0.2971 0.5501 0.6598 0.046 Uiso calc U . R 1
H H42B 0.2835 0.6366 0.6994 0.046 Uiso calc U . R 1
H H42C 0.256 0.7104 0.6513 0.046 Uiso calc U . R 1
C C43 0.20897(11) 0.5097(3) 0.65963(8) 0.0194(5) Uani d . . . 1
C C44 0.19207(13) 0.4556(3) 0.69433(8) 0.0252(6) Uani d . . . 1
H H44 0.2189 0.4777 0.7232 0.03 Uiso calc U . R 1
C C45 0.13780(14) 0.3706(3) 0.68887(8) 0.0249(6) Uani d . . . 1
C C46 0.12408(17) 0.3166(4) 0.72890(9) 0.0405(8) Uani d . . . 1
H H46A 0.0822 0.3505 0.7265 0.061 Uiso calc U . R 1
H H46B 0.1541 0.3655 0.7549 0.061 Uiso calc U . R 1
H H46C 0.1271 0.199 0.7313 0.061 Uiso calc U . R 1
C C47 -0.06957(11) 0.2411(3) 0.52146(8) 0.0170(5) Uani d . . . 1
H H47 -0.1059 0.2622 0.4972 0.02 Uiso calc U . R 1
C C48 -0.06253(11) 0.1212(3) 0.55094(8) 0.0184(5) Uani d . . . 1
H H48 -0.0924 0.0424 0.5512 0.022 Uiso calc U . R 1
C C49 0.02649(10) 0.2646(3) 0.56911(7) 0.0122(4) Uani d . . . 1
C C50 0.01856(11) 0.0372(3) 0.61921(8) 0.0161(5) Uani d . . . 1
C C51 0.00308(12) 0.0838(3) 0.65545(8) 0.0211(5) Uani d . . . 1
C C52 0.02369(13) -0.0130(4) 0.69257(9) 0.0261(6) Uani d . . . 1
H H52 0.0135 0.0163 0.7175 0.031 Uiso calc U . R 1
C C53 0.05867(14) -0.1511(4) 0.69421(9) 0.0278(6) Uani d . . . 1
C C54 0.07079(12) -0.1966(3) 0.65697(9) 0.0235(5) Uani d . . . 1
H H54 0.0937 -0.2924 0.6575 0.028 Uiso calc U . R 1
C C55 0.05019(11) -0.1052(3) 0.61878(8) 0.0167(5) Uani d . . . 1
C C56 -0.03433(14) 0.2337(4) 0.65421(10) 0.0285(6) Uani d . . . 1
H H56A -0.0417 0.2454 0.6819 0.043 Uiso calc U . R 1
H H56B -0.0741 0.2256 0.6303 0.043 Uiso calc U . R 1
H H56C -0.0116 0.3279 0.6495 0.043 Uiso calc U . R 1
C C57 0.08195(18) -0.2517(5) 0.73521(11) 0.0478(10) Uani d . . . 1
H H57A 0.0488 -0.3231 0.7368 0.072 Uiso calc U . R 1
H H57B 0.0948 -0.1807 0.7608 0.072 Uiso calc U . R 1
H H57C 0.1173 -0.3167 0.7347 0.072 Uiso calc U . R 1
C C58 0.05937(12) -0.1642(3) 0.57779(9) 0.0225(5) Uani d . . . 1
H H58A 0.0236 -0.229 0.5609 0.034 Uiso calc U . R 1
H H58B 0.0969 -0.2303 0.5854 0.034 Uiso calc U . R 1
H H58C 0.0636 -0.0716 0.5603 0.034 Uiso calc U . R 1
C C59 0.71677(18) 0.6036(5) 0.73110(12) 0.0470(9) Uani d . . . 1
H H59A 0.7263 0.7099 0.7457 0.056 Uiso calc U . R 1
H H59B 0.6716 0.5858 0.7225 0.056 Uiso calc U . R 1
Cl Cl1 0.73796(5) 0.60583(12) 0.68360(3) 0.0521(2) Uani d . . . 1
Cl Cl2 0.75526(7) 0.45458(16) 0.76746(5) 0.0820(4) Uani d . . . 1
N N1 0.57911(9) 0.9283(2) 0.50510(6) 0.0137(4) Uani d . . . 1
N N2 0.67431(9) 0.8479(2) 0.53492(6) 0.0158(4) Uani d . . . 1
N N3 0.48945(9) 0.8114(2) 0.52843(6) 0.0128(4) Uani d . . . 1
N N4 0.50298(9) 0.6283(2) 0.57888(6) 0.0135(4) Uani d . . . 1
N N5 0.07511(9) 0.4042(2) 0.50385(6) 0.0129(4) Uani d . . . 1
N N6 0.17004(9) 0.3205(3) 0.53413(6) 0.0151(4) Uani d . . . 1
N N7 -0.01485(8) 0.3277(2) 0.53260(6) 0.0125(4) Uani d . . . 1
N N8 -0.00305(9) 0.1363(2) 0.58070(6) 0.0157(4) Uani d . . . 1
Ni Ni1 0.5 1.0 0.5 0.01024(8) Uani d . P S 1
Ni Ni2 0.60532(2) 0.86958(3) 0.59643(2) 0.01083(7) Uani d . . . 1
Ni Ni3 0 0.5 0.5 0.01018(8) Uani d . P S 1
Ni Ni4 0.10566(2) 0.35718(4) 0.59690(2) 0.01158(7) Uani d . . . 1
O O1 0.67997(8) 0.9857(2) 0.62165(5) 0.0162(3) Uani d . . . 1
O O2 0.58635(8) 0.8725(2) 0.64848(5) 0.0175(3) Uani d . . . 1
O O3 0.17938(8) 0.4792(2) 0.61954(5) 0.0173(3) Uani d . . . 1
O O4 0.09721(9) 0.3331(2) 0.65232(5) 0.0206(4) Uani d . . . 1

loop_
_atom_site_aniso_label
_atom_site_aniso_U_11
_atom_site_aniso_U_22
_atom_site_aniso_U_33
_atom_site_aniso_U_12
_atom_site_aniso_U_13
_atom_site_aniso_U_23
C1 0.0170(11) 0.0302(14) 0.0132(11) 0.0071(10) 0.0073(9) 0.0049(10)
C2 0.0175(11) 0.0303(14) 0.0159(11) 0.0067(10) 0.0101(9) 0.0034(10)
C3 0.0100(10) 0.0131(10) 0.0133(10) 0.0022(8) 0.0044(8) 0.0010(8)
C4 0.0100(10) 0.0184(11) 0.0164(11) 0.0035(8) 0.0048(8) 0.0007(9)
C5 0.0126(11) 0.0176(11) 0.0247(12) 0.0028(9) 0.0080(9) 0.0014(10)
C6 0.0108(11) 0.0226(13) 0.0271(13) 0.0006(9) 0.0046(9) -0.0036(10)
C7 0.0141(11) 0.0283(14) 0.0226(13) 0.0082(10) 0.0044(10) 0.0015(11)
C8 0.0185(12) 0.0193(12) 0.0260(13) 0.0068(10) 0.0072(10) 0.0058(10)
C9 0.0137(11) 0.0181(12) 0.0236(12) 0.0006(9) 0.0075(9) 0.0007(9)
C10 0.0236(13) 0.0176(13) 0.0417(17) 0.0024(10) 0.0115(12) 0.0050(12)
C11 0.0201(13) 0.0389(18) 0.0347(17) 0.0113(12) -0.0018(12) 0.0028(13)
C12 0.0205(13) 0.0208(14) 0.055(2) -0.0043(11) 0.0044(13) 0.0018(13)
C13 0.0131(11) 0.0168(11) 0.0190(12) 0.0020(9) 0.0000(9) 0.0007(9)
C14 0.0201(13) 0.0370(16) 0.0285(15) -0.0076(12) 0.0029(11) -0.0059(12)
C15 0.0188(12) 0.0216(12) 0.0126(11) 0.0008(9) -0.0003(9) -0.0034(9)
C16 0.0237(12) 0.0184(12) 0.0131(11) 0.0000(10) 0.0062(9) -0.0015(9)
C17 0.0397(17) 0.0378(17) 0.0200(13) -0.0132(14) 0.0143(12) -0.0089(12)
C18 0.0168(11) 0.0210(12) 0.0109(10) -0.0047(9) 0.0039(8) -0.0016(9)
C19 0.0188(11) 0.0187(11) 0.0149(11) -0.0065(9) 0.0050(9) -0.0024(9)
C20 0.0136(10) 0.0119(10) 0.0101(10) 0.0018(8) 0.0052(8) 0.0005(8)
C21 0.0193(11) 0.0128(10) 0.0130(10) -0.0002(9) 0.0077(9) 0.0019(8)
C22 0.0234(12) 0.0195(12) 0.0213(12) 0.0034(10) 0.0129(10) 0.0052(10)
C23 0.0239(13) 0.0237(13) 0.0281(14) 0.0071(10) 0.0127(11) 0.0122(11)
C24 0.0256(13) 0.0224(13) 0.0168(12) -0.0029(10) 0.0080(10) 0.0069(10)
C25 0.0268(13) 0.0191(12) 0.0164(11) -0.0022(10) 0.0120(10) 0.0001(9)
C26 0.0186(11) 0.0133(10) 0.0163(11) -0.0001(9) 0.0070(9) -0.0006(9)
C27 0.065(2) 0.0312(16) 0.0407(18) 0.0228(16) 0.0395(18) 0.0126(14)
C28 0.0411(17) 0.0370(17) 0.0227(14) 0.0024(14) 0.0126(13) 0.0136(12)
C29 0.0262(13) 0.0201(12) 0.0216(12) 0.0043(10) 0.0106(10) -0.0001(10)
C30 0.0165(11) 0.0262(13) 0.0104(10) 0.0020(9) 0.0057(9) 0.0002(9)
C31 0.0149(11) 0.0273(13) 0.0168(11) 0.0053(10) 0.0088(9) 0.0010(10)
C32 0.0092(10) 0.0151(11) 0.0120(10) -0.0003(8) 0.0023(8) 0.0001(8)
C33 0.0111(10) 0.0179(11) 0.0178(11) 0.0030(8) 0.0053(9) -0.0005(9)
C34 0.0150(11) 0.0161(11) 0.0204(12) 0.0013(9) 0.0064(9) 0.0008(9)
C35 0.0142(11) 0.0200(12) 0.0246(13) -0.0003(9) 0.0068(10) -0.0021(10)
C36 0.0136(11) 0.0214(12) 0.0236(13) 0.0021(9) 0.0029(9) -0.0015(10)
C37 0.0157(12) 0.0194(12) 0.0303(14) 0.0034(10) 0.0019(10) 0.0061(11)
C38 0.0131(11) 0.0181(12) 0.0248(13) 0.0011(9) 0.0035(9) 0.0016(10)
C39 0.0229(13) 0.0202(13) 0.0364(16) -0.0014(10) 0.0049(12) 0.0062(12)
C40 0.0154(12) 0.0265(14) 0.0401(17) 0.0032(11) -0.0041(11) 0.0014(12)
C41 0.0214(13) 0.0228(14) 0.0448(18) -0.0045(11) 0.0038(12) 0.0081(13)
C42 0.0226(13) 0.0381(16) 0.0246(14) -0.0075(12) 0.0004(11) -0.0090(12)
C43 0.0161(11) 0.0185(12) 0.0181(12) 0.0020(9) -0.0013(9) -0.0034(9)
C44 0.0311(14) 0.0253(13) 0.0124(11) -0.0063(11) -0.0015(10) -0.0028(10)
C45 0.0375(16) 0.0212(13) 0.0140(12) -0.0031(11) 0.0063(11) -0.0004(10)
C46 0.061(2) 0.0438(19) 0.0156(13) -0.0178(17) 0.0111(14) -0.0005(13)
C47 0.0116(10) 0.0233(12) 0.0153(11) -0.0025(9) 0.0036(8) 0.0010(9)
C48 0.0114(10) 0.0233(12) 0.0194(12) -0.0049(9) 0.0038(9) 0.0024(10)
C49 0.0144(10) 0.0146(10) 0.0085(9) 0.0010(8) 0.0052(8) 0.0016(8)
C50 0.0169(11) 0.0186(11) 0.0131(11) -0.0001(9) 0.0055(9) 0.0041(9)
C51 0.0241(13) 0.0227(13) 0.0200(12) 0.0013(10) 0.0119(10) 0.0033(10)
C52 0.0315(15) 0.0332(15) 0.0183(12) 0.0014(12) 0.0149(11) 0.0041(11)
C53 0.0308(15) 0.0317(15) 0.0230(13) 0.0026(12) 0.0118(12) 0.0120(11)
C54 0.0232(13) 0.0208(13) 0.0275(14) 0.0036(10) 0.0099(11) 0.0085(11)
C55 0.0151(11) 0.0167(11) 0.0187(11) -0.0028(9) 0.0063(9) 0.0017(9)
C56 0.0339(15) 0.0294(15) 0.0290(14) 0.0070(12) 0.0195(12) 0.0004(12)
C57 0.056(2) 0.056(2) 0.0345(18) 0.0182(19) 0.0201(17) 0.0293(17)
C58 0.0236(13) 0.0206(12) 0.0255(13) -0.0028(10) 0.0114(11) -0.0032(10)
C59 0.047(2) 0.048(2) 0.049(2) -0.0081(17) 0.0204(18) -0.0001(18)
Cl1 0.0707(7) 0.0441(5) 0.0454(5) 0.0031(5) 0.0248(5) -0.0016(4)
Cl2 0.1250(12) 0.0583(7) 0.0754(8) 0.0167(7) 0.0505(8) 0.0277(6)
N1 0.0114(9) 0.0190(10) 0.0119(9) 0.0037(7) 0.0055(7) 0.0034(7)
N2 0.0126(9) 0.0209(10) 0.0152(9) 0.0059(8) 0.0062(8) 0.0044(8)
N3 0.0127(9) 0.0146(9) 0.0110(9) -0.0009(7) 0.0042(7) 0.0005(7)
N4 0.0170(9) 0.0119(9) 0.0116(9) -0.0023(7) 0.0050(7) 0.0006(7)
N5 0.0117(9) 0.0175(9) 0.0101(9) 0.0027(7) 0.0047(7) 0.0019(7)
N6 0.0116(9) 0.0192(10) 0.0147(9) 0.0036(7) 0.0046(7) 0.0010(8)
N7 0.0104(8) 0.0158(9) 0.0114(9) 0.0004(7) 0.0040(7) 0.0022(7)
N8 0.0144(9) 0.0184(10) 0.0138(9) -0.0014(8) 0.0042(7) 0.0039(8)
Ni1 0.00815(18) 0.01391(19) 0.00870(18) 0.00193(14) 0.00294(14) 0.00253(15)
Ni2 0.01050(13) 0.01242(14) 0.00909(13) 0.00095(10) 0.00272(10) 0.00070(10)
Ni3 0.00762(18) 0.01488(19) 0.00781(18) 0.00144(14) 0.00231(14) 0.00186(15)
Ni4 0.01075(14) 0.01456(14) 0.00840(13) 0.00082(11) 0.00193(10) 0.00046(11)
O1 0.0143(8) 0.0179(8) 0.0150(8) -0.0002(6) 0.0032(6) -0.0004(6)
O2 0.0216(9) 0.0199(9) 0.0120(8) -0.0044(7) 0.0071(7) -0.0031(6)
O3 0.0145(8) 0.0206(9) 0.0143(8) -0.0017(7) 0.0017(6) -0.0036(7)
O4 0.0271(10) 0.0233(9) 0.0107(8) -0.0048(8) 0.0057(7) -0.0007(7)

loop_
_atom_type_symbol
_atom_type_description
_atom_type_scat_dispersion_real
_atom_type_scat_dispersion_imag
_atom_type_scat_source
C C 0.0033 0.0016 'International Tables Vol C Tables 4.2.6.8 and 6.1.1.4'
H H 0.0000 0.0000 'International Tables Vol C Tables 4.2.6.8 and 6.1.1.4'
B B 0.0013 0.0007 'International Tables Vol C Tables 4.2.6.8 and 6.1.1.4'
N N 0.0061 0.0033 'International Tables Vol C Tables 4.2.6.8 and 6.1.1.4'
Ni Ni 0.3393 1.1124 'International Tables Vol C Tables 4.2.6.8 and 6.1.1.4'
Cl Cl 0.1484 0.1585 'International Tables Vol C Tables 4.2.6.8 and 6.1.1.4'
O O 0.0106 0.0060 'International Tables Vol C Tables 4.2.6.8 and 6.1.1.4'

loop_
_geom_angle_atom_site_label_1
_geom_angle_atom_site_label_2
_geom_angle_atom_site_label_3
_geom_angle_site_symmetry_1
_geom_angle_site_symmetry_3
_geom_angle
C2 C1 N1 . . 108.2(2)
C2 C1 H1 . . 125.9
N1 C1 H1 . . 125.9
C1 C2 N2 . . 106.3(2)
C1 C2 H2 . . 126.9
N2 C2 H2 . . 126.9
N1 C3 N2 . . 106.08(19)
N1 C3 Ni2 . . 124.38(16)
N2 C3 Ni2 . . 129.36(17)
C9 C4 C5 . . 121.8(2)
C9 C4 N2 . . 119.2(2)
C5 C4 N2 . . 118.9(2)
C6 C5 C4 . . 117.7(2)
C6 C5 C10 . . 121.4(2)
C4 C5 C10 . . 120.9(2)
C5 C6 C7 . . 121.8(2)
C5 C6 H6 . . 119.1
C7 C6 H6 . . 119.1
C8 C7 C6 . . 118.6(2)
C8 C7 C11 . . 121.0(3)
C6 C7 C11 . . 120.4(3)
C7 C8 C9 . . 121.9(2)
C7 C8 H8 . . 119.1
C9 C8 H8 . . 119.1
C4 C9 C8 . . 118.1(2)
C4 C9 C12 . . 120.6(2)
C8 C9 C12 . . 121.3(2)
C5 C10 H10A . . 109.5
C5 C10 H10B . . 109.5
H10A C10 H10B . . 109.5
C5 C10 H10C . . 109.5
H10A C10 H10C . . 109.5
H10B C10 H10C . . 109.5
C7 C11 H11A . . 109.5
C7 C11 H11B . . 109.5
H11A C11 H11B . . 109.5
C7 C11 H11C . . 109.5
H11A C11 H11C . . 109.5
H11B C11 H11C . . 109.5
C9 C12 H12A . . 109.5
C9 C12 H12B . . 109.5
H12A C12 H12B . . 109.5
C9 C12 H12C . . 109.5
H12A C12 H12C . . 109.5
H12B C12 H12C . . 109.5
O1 C13 C15 . . 124.7(2)
O1 C13 C14 . . 116.4(2)
C15 C13 C14 . . 118.9(2)
C13 C14 H14A . . 109.5
C13 C14 H14B . . 109.5
H14A C14 H14B . . 109.5
C13 C14 H14C . . 109.5
H14A C14 H14C . . 109.5
H14B C14 H14C . . 109.5
C16 C15 C13 . . 123.1(2)
C16 C15 H15 . . 118.4
C13 C15 H15 . . 118.4
O2 C16 C15 . . 125.1(2)
O2 C16 C17 . . 115.7(2)
C15 C16 C17 . . 119.2(2)
C16 C17 H17A . . 109.5
C16 C17 H17B . . 109.5
H17A C17 H17B . . 109.5
C16 C17 H17C . . 109.5
H17A C17 H17C . . 109.5
H17B C17 H17C . . 109.5
C19 C18 N3 . . 108.5(2)
C19 C18 H18 . . 125.7
N3 C18 H18 . . 125.7
C18 C19 N4 . . 106.4(2)
C18 C19 H19 . . 126.8
N4 C19 H19 . . 126.8
N3 C20 N4 . . 106.07(19)
N3 C20 Ni2 . . 123.30(16)
N4 C20 Ni2 . . 130.63(16)
C22 C21 C26 . . 121.5(2)
C22 C21 N4 . . 120.6(2)
C26 C21 N4 . . 117.8(2)
C21 C22 C23 . . 117.5(2)
C21 C22 C27 . . 122.3(2)
C23 C22 C27 . . 120.1(2)
C24 C23 C22 . . 122.2(2)
C24 C23 H23 . . 118.9
C22 C23 H23 . . 118.9
C23 C24 C25 . . 118.5(2)
C23 C24 C28 . . 121.6(3)
C25 C24 C28 . . 119.9(2)
C26 C25 C24 . . 121.5(2)
C26 C25 H25 . . 119.3
C24 C25 H25 . . 119.3
C25 C26 C21 . . 118.5(2)
C25 C26 C29 . . 120.8(2)
C21 C26 C29 . . 120.7(2)
C22 C27 H27A . . 109.5
C22 C27 H27B . . 109.5
H27A C27 H27B . . 109.5
C22 C27 H27C . . 109.5
H27A C27 H27C . . 109.5
H27B C27 H27C . . 109.5
C24 C28 H28A . . 109.5
C24 C28 H28B . . 109.5
H28A C28 H28B . . 109.5
C24 C28 H28C . . 109.5
H28A C28 H28C . . 109.5
H28B C28 H28C . . 109.5
C26 C29 H29A . . 109.5
C26 C29 H29B . . 109.5
H29A C29 H29B . . 109.5
C26 C29 H29C . . 109.5
H29A C29 H29C . . 109.5
H29B C29 H29C . . 109.5
C31 C30 N5 . . 108.4(2)
C31 C30 H30 . . 125.8
N5 C30 H30 . . 125.8
C30 C31 N6 . . 106.2(2)
C30 C31 H31 . . 126.9
N6 C31 H31 . . 126.9
N5 C32 N6 . . 106.39(19)
N5 C32 Ni4 . . 126.76(16)
N6 C32 Ni4 . . 126.85(17)
C38 C33 C34 . . 121.7(2)
C38 C33 N6 . . 120.0(2)
C34 C33 N6 . . 118.2(2)
C35 C34 C33 . . 118.2(2)
C35 C34 C39 . . 120.5(2)
C33 C34 C39 . . 121.3(2)
C36 C35 C34 . . 121.8(2)
C36 C35 H35 . . 119.1
C34 C35 H35 . . 119.1
C37 C36 C35 . . 118.5(2)
C37 C36 C40 . . 121.4(2)
C35 C36 C40 . . 120.1(2)
C36 C37 C38 . . 122.0(2)
C36 C37 H37 . . 119.0
C38 C37 H37 . . 119.0
C33 C38 C37 . . 117.8(2)
C33 C38 C41 . . 121.4(2)
C37 C38 C41 . . 120.7(2)
C34 C39 H39A . . 109.5
C34 C39 H39B . . 109.5
H39A C39 H39B . . 109.5
C34 C39 H39C . . 109.5
H39A C39 H39C . . 109.5
H39B C39 H39C . . 109.5
C36 C40 H40A . . 109.5
C36 C40 H40B . . 109.5
H40A C40 H40B . . 109.5
C36 C40 H40C . . 109.5
H40A C40 H40C . . 109.5
H40B C40 H40C . . 109.5
C38 C41 H41A . . 109.5
C38 C41 H41B . . 109.5
H41A C41 H41B . . 109.5
C38 C41 H41C . . 109.5
H41A C41 H41C . . 109.5
H41B C41 H41C . . 109.5
C43 C42 H42A . . 109.5
C43 C42 H42B . . 109.5
H42A C42 H42B . . 109.5
C43 C42 H42C . . 109.5
H42A C42 H42C . . 109.5
H42B C42 H42C . . 109.5
O3 C43 C44 . . 124.8(2)
O3 C43 C42 . . 115.4(2)
C44 C43 C42 . . 119.8(2)
C43 C44 C45 . . 123.2(2)
C43 C44 H44 . . 118.4
C45 C44 H44 . . 118.4
O4 C45 C44 . . 125.6(2)
O4 C45 C46 . . 115.7(3)
C44 C45 C46 . . 118.8(2)
C45 C46 H46A . . 109.5
C45 C46 H46B . . 109.5
H46A C46 H46B . . 109.5
C45 C46 H46C . . 109.5
H46A C46 H46C . . 109.5
H46B C46 H46C . . 109.5
C48 C47 N7 . . 108.5(2)
C48 C47 H47 . . 125.8
N7 C47 H47 . . 125.8
C47 C48 N8 . . 106.3(2)
C47 C48 H48 . . 126.8
N8 C48 H48 . . 126.8
N7 C49 N8 . . 106.02(19)
N7 C49 Ni4 . . 122.45(16)
N8 C49 Ni4 . . 131.41(16)
C55 C50 C51 . . 121.8(2)
C55 C50 N8 . . 120.2(2)
C51 C50 N8 . . 117.8(2)
C52 C51 C50 . . 117.7(2)
C52 C51 C56 . . 121.4(2)
C50 C51 C56 . . 120.9(2)
C53 C52 C51 . . 121.9(2)
C53 C52 H52 . . 119.0
C51 C52 H52 . . 119.0
C54 C53 C52 . . 118.5(2)
C54 C53 C57 . . 120.5(3)
C52 C53 C57 . . 121.0(3)
C53 C54 C55 . . 121.7(3)
C53 C54 H54 . . 119.2
C55 C54 H54 . . 119.2
C50 C55 C54 . . 118.2(2)
C50 C55 C58 . . 121.2(2)
C54 C55 C58 . . 120.6(2)
C51 C56 H56A . . 109.5
C51 C56 H56B . . 109.5
H56A C56 H56B . . 109.5
C51 C56 H56C . . 109.5
H56A C56 H56C . . 109.5
H56B C56 H56C . . 109.5
C53 C57 H57A . . 109.5
C53 C57 H57B . . 109.5
H57A C57 H57B . . 109.5
C53 C57 H57C . . 109.5
H57A C57 H57C . . 109.5
H57B C57 H57C . . 109.5
C55 C58 H58A . . 109.5
C55 C58 H58B . . 109.5
H58A C58 H58B . . 109.5
C55 C58 H58C . . 109.5
H58A C58 H58C . . 109.5
H58B C58 H58C . . 109.5
Cl2 C59 Cl1 . . 112.1(2)
Cl2 C59 H59A . . 109.2
Cl1 C59 H59A . . 109.2
Cl2 C59 H59B . . 109.2
Cl1 C59 H59B . . 109.2
H59A C59 H59B . . 107.9
C3 N1 C1 . . 109.63(19)
C3 N1 Ni1 . . 122.85(15)
C1 N1 Ni1 . . 127.34(16)
C3 N2 C2 . . 109.77(19)
C3 N2 C4 . . 127.66(19)
C2 N2 C4 . . 122.54(19)
C20 N3 C18 . . 109.65(19)
C20 N3 Ni1 . . 123.48(16)
C18 N3 Ni1 . . 126.66(16)
C20 N4 C19 . . 109.38(19)
C20 N4 C21 . . 126.96(19)
C19 N4 C21 . . 121.69(19)
C32 N5 C30 . . 109.42(19)
C32 N5 Ni3 . . 121.94(15)
C30 N5 Ni3 . . 127.96(16)
C32 N6 C31 . . 109.56(19)
C32 N6 C33 . . 128.13(19)
C31 N6 C33 . . 121.74(19)
C49 N7 C47 . . 109.47(19)
C49 N7 Ni3 . . 125.75(16)
C47 N7 Ni3 . . 124.72(16)
C49 N8 C48 . . 109.71(19)
C49 N8 C50 . . 128.5(2)
C48 N8 C50 . . 121.6(2)
N1 Ni1 N1 . 3_676 180.0
N1 Ni1 N3 . 3_676 91.35(8)
N1 Ni1 N3 3_676 3_676 88.65(8)
N1 Ni1 N3 . . 88.65(8)
N1 Ni1 N3 3_676 . 91.35(8)
N3 Ni1 N3 3_676 . 180.00(12)
C3 Ni2 O2 . . 176.26(9)
C3 Ni2 O1 . . 87.56(9)
O2 Ni2 O1 . . 93.18(7)
C3 Ni2 C20 . . 88.88(9)
O2 Ni2 C20 . . 90.20(8)
O1 Ni2 C20 . . 175.55(8)
N5 Ni3 N5 3_566 . 180.0
N5 Ni3 N7 3_566 . 91.13(8)
N5 Ni3 N7 . . 88.87(8)
N5 Ni3 N7 3_566 3_566 88.87(8)
N5 Ni3 N7 . 3_566 91.13(8)
N7 Ni3 N7 . 3_566 180.0
C32 Ni4 O4 . . 174.48(9)
C32 Ni4 O3 . . 87.99(9)
O4 Ni4 O3 . . 93.06(8)
C32 Ni4 C49 . . 88.61(9)
O4 Ni4 C49 . . 91.12(8)
O3 Ni4 C49 . . 170.97(9)
C13 O1 Ni2 . . 127.10(16)
C16 O2 Ni2 . . 126.72(16)
C43 O3 Ni4 . . 126.79(17)
C45 O4 Ni4 . . 125.84(18)

loop_
_geom_bond_atom_site_label_1
_geom_bond_atom_site_label_2
_geom_bond_site_symmetry_2
_geom_bond_distance
C1 C2 . 1.353(3)
C1 N1 . 1.384(3)
C1 H1 . 0.95
C2 N2 . 1.388(3)
C2 H2 . 0.95
C3 N1 . 1.347(3)
C3 N2 . 1.374(3)
C3 Ni2 . 1.887(2)
C4 C9 . 1.390(3)
C4 C5 . 1.408(3)
C4 N2 . 1.434(3)
C5 C6 . 1.393(3)
C5 C10 . 1.501(4)
C6 C7 . 1.393(4)
C6 H6 . 0.95
C7 C8 . 1.383(4)
C7 C11 . 1.515(4)
C8 C9 . 1.398(3)
C8 H8 . 0.95
C9 C12 . 1.498(4)
C10 H10A . 0.98
C10 H10B . 0.98
C10 H10C . 0.98
C11 H11A . 0.98
C11 H11B . 0.98
C11 H11C . 0.98
C12 H12A . 0.98
C12 H12B . 0.98
C12 H12C . 0.98
C13 O1 . 1.270(3)
C13 C15 . 1.403(4)
C13 C14 . 1.507(4)
C14 H14A . 0.98
C14 H14B . 0.98
C14 H14C . 0.98
C15 C16 . 1.396(4)
C15 H15 . 0.95
C16 O2 . 1.274(3)
C16 C17 . 1.508(4)
C17 H17A . 0.98
C17 H17B . 0.98
C17 H17C . 0.98
C18 C19 . 1.353(3)
C18 N3 . 1.379(3)
C18 H18 . 0.95
C19 N4 . 1.386(3)
C19 H19 . 0.95
C20 N3 . 1.345(3)
C20 N4 . 1.385(3)
C20 Ni2 . 1.899(2)
C21 C22 . 1.392(3)
C21 C26 . 1.403(3)
C21 N4 . 1.439(3)
C22 C23 . 1.404(4)
C22 C27 . 1.500(4)
C23 C24 . 1.380(4)
C23 H23 . 0.95
C24 C25 . 1.392(4)
C24 C28 . 1.515(4)
C25 C26 . 1.388(3)
C25 H25 . 0.95
C26 C29 . 1.508(3)
C27 H27A . 0.98
C27 H27B . 0.98
C27 H27C . 0.98
C28 H28A . 0.98
C28 H28B . 0.98
C28 H28C . 0.98
C29 H29A . 0.98
C29 H29B . 0.98
C29 H29C . 0.98
C30 C31 . 1.355(3)
C30 N5 . 1.382(3)
C30 H30 . 0.95
C31 N6 . 1.390(3)
C31 H31 . 0.95
C32 N5 . 1.348(3)
C32 N6 . 1.374(3)
C32 Ni4 . 1.883(2)
C33 C38 . 1.395(3)
C33 C34 . 1.400(3)
C33 N6 . 1.436(3)
C34 C35 . 1.395(3)
C34 C39 . 1.505(4)
C35 C36 . 1.390(4)
C35 H35 . 0.95
C36 C37 . 1.386(4)
C36 C40 . 1.512(3)
C37 C38 . 1.402(3)
C37 H37 . 0.95
C38 C41 . 1.499(4)
C39 H39A . 0.98
C39 H39B . 0.98
C39 H39C . 0.98
C40 H40A . 0.98
C40 H40B . 0.98
C40 H40C . 0.98
C41 H41A . 0.98
C41 H41B . 0.98
C41 H41C . 0.98
C42 C43 . 1.506(4)
C42 H42A . 0.98
C42 H42B . 0.98
C42 H42C . 0.98
C43 O3 . 1.277(3)
C43 C44 . 1.390(4)
C44 C45 . 1.390(4)
C44 H44 . 0.95
C45 O4 . 1.277(3)
C45 C46 . 1.511(4)
C46 H46A . 0.98
C46 H46B . 0.98
C46 H46C . 0.98
C47 C48 . 1.354(3)
C47 N7 . 1.385(3)
C47 H47 . 0.95
C48 N8 . 1.387(3)
C48 H48 . 0.95
C49 N7 . 1.350(3)
C49 N8 . 1.382(3)
C49 Ni4 . 1.897(2)
C50 C55 . 1.390(3)
C50 C51 . 1.400(3)
C50 N8 . 1.440(3)
C51 C52 . 1.394(4)
C51 C56 . 1.505(4)
C52 C53 . 1.390(4)
C52 H52 . 0.95
C53 C54 . 1.388(4)
C53 C57 . 1.512(4)
C54 C55 . 1.396(3)
C54 H54 . 0.95
C55 C58 . 1.504(3)
C56 H56A . 0.98
C56 H56B . 0.98
C56 H56C . 0.98
C57 H57A . 0.98
C57 H57B . 0.98
C57 H57C . 0.98
C58 H58A . 0.98
C58 H58B . 0.98
C58 H58C . 0.98
C59 Cl2 . 1.733(4)
C59 Cl1 . 1.775(4)
C59 H59A . 0.99
C59 H59B . 0.99
N1 Ni1 . 1.8659(18)
N3 Ni1 . 1.8759(19)
N5 Ni3 . 1.8655(18)
N7 Ni3 . 1.8807(19)
Ni1 N1 3_676 1.8660(18)
Ni1 N3 3_676 1.8758(19)
Ni2 O2 . 1.8912(16)
Ni2 O1 . 1.8938(17)
Ni3 N5 3_566 1.8654(18)
Ni3 N7 3_566 1.8807(19)
Ni4 O4 . 1.8931(17)
Ni4 O3 . 1.8944(17)

loop_
_geom_torsion_atom_site_label_1
_geom_torsion_atom_site_label_2
_geom_torsion_atom_site_label_3
_geom_torsion_atom_site_label_4
_geom_torsion_site_symmetry_4
_geom_torsion
N1 C1 C2 N2 . -0.7(3)
C9 C4 C5 C6 . -3.4(4)
N2 C4 C5 C6 . 179.9(2)
C9 C4 C5 C10 . 177.0(2)
N2 C4 C5 C10 . 0.3(3)
C4 C5 C6 C7 . 0.9(4)
C10 C5 C6 C7 . -179.5(3)
C5 C6 C7 C8 . 1.8(4)
C5 C6 C7 C11 . -178.0(3)
C6 C7 C8 C9 . -2.2(4)
C11 C7 C8 C9 . 177.6(3)
C5 C4 C9 C8 . 3.0(4)
N2 C4 C9 C8 . 179.7(2)
C5 C4 C9 C12 . -175.5(3)
N2 C4 C9 C12 . 1.2(4)
C7 C8 C9 C4 . -0.1(4)
C7 C8 C9 C12 . 178.4(3)
O1 C13 C15 C16 . -1.1(4)
C14 C13 C15 C16 . 178.0(3)
C13 C15 C16 O2 . 2.1(4)
C13 C15 C16 C17 . -176.7(3)
N3 C18 C19 N4 . 0.7(3)
C26 C21 C22 C23 . -5.9(4)
N4 C21 C22 C23 . 176.5(2)
C26 C21 C22 C27 . 171.2(3)
N4 C21 C22 C27 . -6.3(4)
C21 C22 C23 C24 . 2.9(4)
C27 C22 C23 C24 . -174.3(3)
C22 C23 C24 C25 . 2.0(4)
C22 C23 C24 C28 . -177.9(3)
C23 C24 C25 C26 . -4.0(4)
C28 C24 C25 C26 . 175.9(3)
C24 C25 C26 C21 . 1.1(4)
C24 C25 C26 C29 . -177.2(2)
C22 C21 C26 C25 . 4.0(4)
N4 C21 C26 C25 . -178.3(2)
C22 C21 C26 C29 . -177.8(2)
N4 C21 C26 C29 . -0.1(3)
N5 C30 C31 N6 . -0.4(3)
C38 C33 C34 C35 . 0.8(4)
N6 C33 C34 C35 . -177.2(2)
C38 C33 C34 C39 . -176.6(2)
N6 C33 C34 C39 . 5.4(3)
C33 C34 C35 C36 . -0.2(4)
C39 C34 C35 C36 . 177.3(2)
C34 C35 C36 C37 . -0.5(4)
C34 C35 C36 C40 . -179.5(2)
C35 C36 C37 C38 . 0.6(4)
C40 C36 C37 C38 . 179.6(3)
C34 C33 C38 C37 . -0.7(4)
N6 C33 C38 C37 . 177.2(2)
C34 C33 C38 C41 . 178.4(3)
N6 C33 C38 C41 . -3.6(4)
C36 C37 C38 C33 . 0.0(4)
C36 C37 C38 C41 . -179.1(3)
O3 C43 C44 C45 . -4.8(4)
C42 C43 C44 C45 . 175.9(3)
C43 C44 C45 O4 . -0.5(5)
C43 C44 C45 C46 . 179.7(3)
N7 C47 C48 N8 . 0.7(3)
C55 C50 C51 C52 . 3.7(4)
N8 C50 C51 C52 . 179.6(2)
C55 C50 C51 C56 . -176.5(2)
N8 C50 C51 C56 . -0.7(4)
C50 C51 C52 C53 . 0.3(4)
C56 C51 C52 C53 . -179.5(3)
C51 C52 C53 C54 . -2.9(4)
C51 C52 C53 C57 . 178.4(3)
C52 C53 C54 C55 . 1.7(4)
C57 C53 C54 C55 . -179.6(3)
C51 C50 C55 C54 . -4.9(4)
N8 C50 C55 C54 . 179.4(2)
C51 C50 C55 C58 . 172.1(2)
N8 C50 C55 C58 . -3.6(4)
C53 C54 C55 C50 . 2.1(4)
C53 C54 C55 C58 . -174.9(3)
N2 C3 N1 C1 . 0.3(3)
Ni2 C3 N1 C1 . 175.93(18)
N2 C3 N1 Ni1 . -175.10(16)
Ni2 C3 N1 Ni1 . 0.5(3)
C2 C1 N1 C3 . 0.3(3)
C2 C1 N1 Ni1 . 175.43(19)
N1 C3 N2 C2 . -0.8(3)
Ni2 C3 N2 C2 . -176.10(19)
N1 C3 N2 C4 . 177.4(2)
Ni2 C3 N2 C4 . 2.1(4)
C1 C2 N2 C3 . 1.0(3)
C1 C2 N2 C4 . -177.3(2)
C9 C4 N2 C3 . 79.0(3)
C5 C4 N2 C3 . -104.2(3)
C9 C4 N2 C2 . -103.0(3)
C5 C4 N2 C2 . 73.8(3)
N4 C20 N3 C18 . -0.1(2)
Ni2 C20 N3 C18 . -179.97(16)
N4 C20 N3 Ni1 . 174.86(14)
Ni2 C20 N3 Ni1 . -5.0(3)
C19 C18 N3 C20 . -0.4(3)
C19 C18 N3 Ni1 . -175.15(17)
N3 C20 N4 C19 . 0.5(2)
Ni2 C20 N4 C19 . -179.60(17)
N3 C20 N4 C21 . -163.5(2)
Ni2 C20 N4 C21 . 16.3(3)
C18 C19 N4 C20 . -0.8(3)
C18 C19 N4 C21 . 164.3(2)
C22 C21 N4 C20 . -97.5(3)
C26 C21 N4 C20 . 84.9(3)
C22 C21 N4 C19 . 100.3(3)
C26 C21 N4 C19 . -77.4(3)
N6 C32 N5 C30 . 1.1(3)
Ni4 C32 N5 C30 . -179.10(18)
N6 C32 N5 Ni3 . -170.12(15)
Ni4 C32 N5 Ni3 . 9.6(3)
C31 C30 N5 C32 . -0.5(3)
C31 C30 N5 Ni3 . 170.10(18)
N5 C32 N6 C31 . -1.4(3)
Ni4 C32 N6 C31 . 178.85(18)
N5 C32 N6 C33 . 169.9(2)
Ni4 C32 N6 C33 . -9.8(4)
C30 C31 N6 C32 . 1.1(3)
C30 C31 N6 C33 . -170.9(2)
C38 C33 N6 C32 . 78.9(3)
C34 C33 N6 C32 . -103.0(3)
C38 C33 N6 C31 . -110.7(3)
C34 C33 N6 C31 . 67.4(3)
N8 C49 N7 C47 . 0.2(2)
Ni4 C49 N7 C47 . -176.22(16)
N8 C49 N7 Ni3 . -177.07(15)
Ni4 C49 N7 Ni3 . 6.5(3)
C48 C47 N7 C49 . -0.6(3)
C48 C47 N7 Ni3 . 176.70(17)
N7 C49 N8 C48 . 0.3(3)
Ni4 C49 N8 C48 . 176.25(18)
N7 C49 N8 C50 . -174.0(2)
Ni4 C49 N8 C50 . 2.0(4)
C47 C48 N8 C49 . -0.6(3)
C47 C48 N8 C50 . 174.1(2)
C55 C50 N8 C49 . -92.7(3)
C51 C50 N8 C49 . 91.4(3)
C55 C50 N8 C48 . 93.7(3)
C51 C50 N8 C48 . -82.2(3)
C3 N1 Ni1 N3 3_676 129.34(19)
C1 N1 Ni1 N3 3_676 -45.3(2)
C3 N1 Ni1 N3 . -50.66(19)
C1 N1 Ni1 N3 . 134.7(2)
C20 N3 Ni1 N1 . 53.29(18)
C18 N3 Ni1 N1 . -132.6(2)
C20 N3 Ni1 N1 3_676 -126.71(18)
C18 N3 Ni1 N1 3_676 47.4(2)
N1 C3 Ni2 O1 . -128.8(2)
N2 C3 Ni2 O1 . 45.7(2)
N1 C3 Ni2 C20 . 48.5(2)
N2 C3 Ni2 C20 . -136.9(2)
N3 C20 Ni2 C3 . -45.71(19)
N4 C20 Ni2 C3 . 134.5(2)
N3 C20 Ni2 O2 . 130.67(19)
N4 C20 Ni2 O2 . -49.2(2)
C32 N5 Ni3 N7 . -53.09(19)
C30 N5 Ni3 N7 . 137.4(2)
C32 N5 Ni3 N7 3_566 126.92(19)
C30 N5 Ni3 N7 3_566 -42.6(2)
C49 N7 Ni3 N5 3_566 -134.63(19)
C47 N7 Ni3 N5 3_566 48.5(2)
C49 N7 Ni3 N5 . 45.37(19)
C47 N7 Ni3 N5 . -131.5(2)
N5 C32 Ni4 O3 . -129.0(2)
N6 C32 Ni4 O3 . 50.7(2)
N5 C32 Ni4 C49 . 42.7(2)
N6 C32 Ni4 C49 . -137.6(2)
N7 C49 Ni4 C32 . -50.00(19)
N8 C49 Ni4 C32 . 134.6(2)
N7 C49 Ni4 O4 . 135.51(19)
N8 C49 Ni4 O4 . -39.9(2)
C15 C13 O1 Ni2 . -0.3(4)
C14 C13 O1 Ni2 . -179.49(18)
C3 Ni2 O1 C13 . 177.0(2)
O2 Ni2 O1 C13 . 0.7(2)
C15 C16 O2 Ni2 . -1.6(4)
C17 C16 O2 Ni2 . 177.35(19)
O1 Ni2 O2 C16 . 0.2(2)
C20 Ni2 O2 C16 . -176.9(2)
C44 C43 O3 Ni4 . 0.8(4)
C42 C43 O3 Ni4 . -179.88(18)
C32 Ni4 O3 C43 . -169.5(2)
O4 Ni4 O3 C43 . 5.1(2)
C44 C45 O4 Ni4 . 9.1(4)
C46 C45 O4 Ni4 . -171.1(2)
O3 Ni4 O4 C45 . -9.9(2)
C49 Ni4 O4 C45 . 178.1(2)
